data_4321799
loop_
_publ_author_name
'Kevin R. Heier'
'Alexander J. Norquist'
'P. Shiv Halasyamani'
'Angel Duarte'
'Charlotte L. Stern'
'Kenneth R. Poeppelmeier'

_publ_contact_author_address
;
Dept. of Chemistry 
Northwestern University
Evanston, IL 60208-3113
;
_publ_contact_author_name ' Poeppelmeier, Kenneth R.'
_publ_section_title
;
 The Polar [WO2F4]2- Anion in the Solid State
;
_journal_name_full 'Inorganic Chemistry'
_journal_page_first 762
_journal_page_last 767
_journal_paper_doi 10.1021/ic980863h
_journal_volume 38
_journal_year 1999
_chemical_compound_source 'hydro(solvo)thermal synthesis'
_chemical_formula_moiety 'C30 H32 Cu F8 N6 O4 W2'
_chemical_formula_sum 'C30 H32 Cu F8 N6 O4 W2'
_chemical_formula_weight 1123.85
_space_group_IT_number 98
_symmetry_cell_setting tetragonal
_symmetry_Int_Tables_number 98
_symmetry_space_group_name_Hall 'I 4bw 2bw'
_symmetry_space_group_name_H-M 'I 41 2 2'
_cell_angle_alpha 90
_cell_angle_beta 90
_cell_angle_gamma 90
_cell_formula_units_Z 4
_cell_length_a 11.339(2)
_cell_length_b 11.339(2)
_cell_length_c 30.489(6)
_cell_measurement_reflns_used 25
_cell_measurement_temperature 153.2
_cell_measurement_theta_max 11.7
_cell_measurement_theta_min 9.9
_cell_volume 3920.1(12)
_computing_cell_refinement 'MSC/AFC Diffractometer Control'
_computing_data_collection 'MSC/AFC Diffractometer Control'
_computing_data_reduction 'teXsan for Windows (MSC, 1997)'
_computing_publication_material 'teXsan for Windows (MSC, 1997)'
_computing_structure_refinement 'teXsan for Windows (MSC, 1997)'
_computing_structure_solution 'SIR92 (Altomare, et. al. 1993)'
_diffrn_ambient_temperature 153.2
_diffrn_measurement_device CAD4
_diffrn_measurement_method \w-\q
_diffrn_orient_matrix_UB_11 -0.08270
_diffrn_orient_matrix_UB_12 0.02882
_diffrn_orient_matrix_UB_13 0.00365
_diffrn_orient_matrix_UB_21 -0.02524
_diffrn_orient_matrix_UB_22 -0.08088
_diffrn_orient_matrix_UB_23 0.00910
_diffrn_orient_matrix_UB_31 0.01705
_diffrn_orient_matrix_UB_32 0.02017
_diffrn_orient_matrix_UB_33 0.03130
_diffrn_radiation_detector 'scintillation counter'
_diffrn_radiation_monochromator graphite
_diffrn_radiation_source 'X-ray tube'
_diffrn_radiation_type 'Mo K\a'
_diffrn_radiation_wavelength 0.7107
_diffrn_reflns_av_R_equivalents 0.05731
_diffrn_reflns_limit_h_max 15
_diffrn_reflns_limit_h_min 0
_diffrn_reflns_limit_k_max 15
_diffrn_reflns_limit_k_min 0
_diffrn_reflns_limit_l_max 42
_diffrn_reflns_limit_l_min 0
_diffrn_reflns_number 3165
_diffrn_reflns_reduction_process 'Lp corrections applied'
_diffrn_reflns_theta_max 29.96
_diffrn_reflns_theta_min 1.91
_diffrn_standards_decay_% -1.78
_diffrn_standards_interval_count 90
_diffrn_standards_number 3
_exptl_absorpt_coefficient_mu 6.477
_exptl_absorpt_correction_T_max 0.519
_exptl_absorpt_correction_T_min 0.424
_exptl_absorpt_correction_type analytical
_exptl_crystal_colour blue
_exptl_crystal_density_diffrn 1.904
_exptl_crystal_density_meas 1.898(4)
_exptl_crystal_density_method 'flotation pycometry'
_exptl_crystal_description many
_exptl_crystal_F_000 2140.00
_exptl_crystal_size_max 0.27
_exptl_crystal_size_mid 0.15
_exptl_crystal_size_min 0.14
_refine_diff_density_max 1.27
_refine_diff_density_min -1.17
_refine_ls_extinction_coef 0.000000036(2)
_refine_ls_extinction_expression 'equ(3) Acta Cryst.(1968) A24, p213.'
_refine_ls_extinction_method 'Zachariasen (1967)'
_refine_ls_goodness_of_fit_all 1.461
_refine_ls_goodness_of_fit_ref 1.460
_refine_ls_hydrogen_treatment noref
_refine_ls_matrix_type full
_refine_ls_number_constraints 45
_refine_ls_number_parameters 118
_refine_ls_number_reflns 1255
_refine_ls_number_restraints 0
_refine_ls_R_factor_all 0.0364
_refine_ls_R_factor_gt 0.0360
_refine_ls_shift/su_max 0.0100
_refine_ls_shift/su_mean 0.0009
_refine_ls_structure_factor_coef F
_refine_ls_weighting_details 'w = 1/[\s^2^(Fo)]'
_refine_ls_weighting_scheme sigma
_refine_ls_wR_factor_all 0.0290
_refine_ls_wR_factor_ref 0.0290
_reflns_number_gt 1255
_reflns_number_total 1788
_reflns_threshold_expression I>3.00\s(I)
_cod_data_source_file ic980863h_1.cif
_cod_data_source_block '_S76f:_CuW2'
_cod_depositor_comments
;
Moving '_atom_site_refinement_flags' tag from the 7th loop position to 
the 9th loop position in 'atom_site' loop in accordance to data.

Antanas Vaitkus,
2015-03-25
;
_cod_original_cell_volume 3920(1)
_cod_database_code 4321799

loop_
_symmetry_equiv_pos_as_xyz
'   +x,   +y,   +z'
'   -x,   -y,   +z'
'   -x,1/2+y,1/4-z'
'   +x,1/2-y,1/4-z'
'   +y,   +x,   -z'
'   -y,   -x,   -z'
'   -y,1/2+x,1/4+z'
'   +y,1/2-x,1/4+z'
1/2+x,1/2+y,1/2+z
1/2-x,1/2-y,1/2+z
'1/2-x,   +y,3/4-z'
'1/2+x,   -y,3/4-z'
1/2+y,1/2+x,1/2-z
1/2-y,1/2-x,1/2-z
'1/2-y,   +x,3/4+z'
'1/2+y,   -x,3/4+z'

loop_
_atom_site_label
_atom_site_fract_x
_atom_site_fract_y
_atom_site_fract_z
_atom_site_U_iso_or_equiv
_atom_site_occupancy
_atom_site_adp_type
_atom_site_calc_flag
_atom_site_refinement_flags
W(0) 0.25971(3) 0.240 0.250 0.01682(5) 0.50 Uani d ?
Cu(0) 0.000 0.500 0.250 0.0152(2) 0.25 Uani d ?
F(1) 0.1531(5) 0.1132(4) 0.2409(2) 0.029(2) 0.75 Uani d ?
F(2) 0.2572(5) 0.2136(4) 0.3110(1) 0.027(1) 0.75 Uani d ?
F(3) 0.3858(4) 0.114 0.250 0.056(2) 0.50 Uani d ?
O(1) 0.153 0.113 0.241 0.03 0.25 Uani d ?
O(2) 0.257 0.214 0.311 0.03 0.25 Uani d ?
O(3) 0.1502(4) 0.350 0.250 0.013(1) 0.50 Uani d ?
N(1) 0.000 0.500 0.1830(3) 0.018(3) 0.50 Uani d ?
N(2) 0.1272(6) 0.627 0.250 0.019(1) 0.50 Uani d ?
N(3) 0.456(2) 0.044(2) 0.1629(3) 0.044(6) 0.50 Uani d ?
C(1) -0.078(2) 0.564(2) 0.1601(3) 0.034(4) 1.00 Uani d ?
C(2) -0.080(2) 0.567(2) 0.1144(3) 0.037(4) 1.00 Uani d ?
C(3) 0.000 0.500 0.0903(4) 0.030(3) 0.50 Uiso d ?
C(4) 0.1044(7) 0.7384(9) 0.2376(4) 0.037(3) 1.00 Uani d ?
C(5) 0.188(1) 0.830(1) 0.2407(7) 0.062(5) 1.00 Uani d ?
C(6) 0.3024(9) 0.802 0.250 0.040(3) 0.50 Uani d ?
C(7) 0.460(2) 0.045(2) 0.0859(3) 0.088(9) 1.00 Uani d ?
C(8) 0.413(2) 0.085(3) 0.1245(5) 0.062(6) 1.00 Uani d ?
C(9) 0.456 0.044 0.163 0.06 0.50 Uani d ?
H(1) -0.134 0.609 0.176 0.04 1.00 Uiso c ?
H(2) -0.136 0.615 0.100 0.04 1.00 Uiso c ?
H(3) 0.000 0.500 0.059 0.04 0.50 Uiso d ?
H(4) 0.027 0.758 0.227 0.04 1.00 Uiso c ?
H(5) 0.165 0.910 0.236 0.07 1.00 Uiso c ?
H(6) 0.363 0.863 0.250 0.05 0.50 Uiso d ?

loop_
_atom_site_aniso_label
_atom_site_aniso_U_11
_atom_site_aniso_U_22
_atom_site_aniso_U_33
_atom_site_aniso_U_12
_atom_site_aniso_U_13
_atom_site_aniso_U_23
W(0) 0.0163(1) 0.0163(1) 0.0179(2) 0.0003(2) -0.001 -0.0015(1)
Cu(0) 0.0164(5) 0.016 0.0129(8) -0.0013(7) 0.000 0.000
F(1) 0.040(4) 0.011(3) 0.036(4) -0.000(2) -0.006(3) -0.004(3)
F(2) 0.030(3) 0.030(2) 0.023(2) 0.000(2) -0.000(3) 0.002(2)
F(3) 0.038(4) 0.038 0.091(9) 0.026(5) -0.002 -0.002(7)
O(1) 0.040 0.011 0.036 -0.000 -0.006 -0.004
O(2) 0.030 0.030 0.023 0.000 -0.000 0.002
O(3) 0.007(2) 0.007 0.026(5) 0.003(3) -0.003 -0.003(4)
N(1) 0.020(7) 0.026(8) 0.009(4) 0.002(4) 0.000 0.000
N(2) 0.019(3) 0.019 0.020(5) -0.003(4) -0.004 0.004(7)
N(3) 0.04(1) 0.08(2) 0.014(5) 0.004(6) 0.005(7) -0.021(8)
C(1) 0.033(9) 0.040(9) 0.030(6) 0.023(5) 0.004(6) -0.003(6)
C(2) 0.038(8) 0.05(1) 0.027(6) 0.025(6) -0.011(7) 0.004(8)
C(4) 0.025(4) 0.024(5) 0.063(9) -0.000(5) -0.002(4) 0.010(6)
C(5) 0.027(6) 0.017(6) 0.14(2) -0.013(5) -0.019(9) 0.008(9)
C(6) 0.028(5) 0.028 0.06(1) -0.025(6) 0.009 -0.01(1)
C(7) 0.12(3) 0.11(2) 0.029(7) 0.09(1) 0.00(1) 0.00(1)
C(8) 0.06(1) 0.09(2) 0.036(6) 0.030(8) -0.00(1) -0.02(1)
C(9) 0.076 0.080 0.014 0.004 0.005 -0.021

loop_
_atom_type_symbol
_atom_type_oxidation_number
_atom_type_number_in_cell
_atom_type_scat_dispersion_real
_atom_type_scat_dispersion_imag
_atom_type_scat_source
Cu 0 4 0.263 1.266
;International Tables for Crystallography
(1992, Vol. C, Tables 4.2.6.8 and 6.1.1.1)
;
W 0 8 -1.421 6.872
;International Tables for Crystallography
(1992, Vol. C, Table 6.1.1.2)
;
F 0 32 0.014 0.010
;International Tables for Crystallography
(1992, Vol. C, Table 6.1.1.2)
;
O 0 16 0.008 0.006
;International Tables for Crystallography
(1992, Vol. C, Table 6.1.1.2)
;
N 0 24 0.004 0.003
;International Tables for Crystallography
(1992, Vol. C, Table 6.1.1.2)
;
C 0 120 0.002 0.002
;International Tables for Crystallography
(1992, Vol. C, Table 6.1.1.2)
;
H 0 128 0.000 0.000
;International Tables for Crystallography
(1992, Vol. C, Table 6.1.1.2)
;

loop_
_geom_angle_atom_site_label_1
_geom_angle_atom_site_label_2
_geom_angle_atom_site_label_3
_geom_angle
_geom_angle_site_symmetry_1
_geom_angle_site_symmetry_2
_geom_angle_site_symmetry_3
_geom_angle_publ_flag
F(1) W F(1) 170.1(4) . . . ?
F(1) W F(2) 90.7(3) . . . ?
F(1) W F(2) 88.3(3) . . . ?
F(1) W F(3) 85.0(2) . . . ?
F(1) W O(3) 95.0(2) . . . ?
F(1) W F(2) 88.3(3) 14 14 14 ?
F(1) W F(2) 90.7(3) 14 14 14 ?
F(1) W F(3) 85.0(2) 14 14 14 ?
F(1) W O(3) 95.0(2) 14 14 14 ?
F(2) W F(2) 168.2(3) . . . ?
F(2) W F(3) 84.1(2) . . . ?
F(2) W O(3) 95.9(2) . . . ?
F(2) W F(3) 84.1(2) 14 14 14 ?
F(2) W O(3) 95.9(2) 14 14 14 ?
F(3) W O(3) 180.0000(1) . . . ?
O(3) Cu O(3) 180.0000(1) . . . ?
O(3) Cu N(1) 90.00 . . . ?
O(3) Cu N(1) 90.00 . . . ?
O(3) Cu N(2) 90.00 . . . ?
O(3) Cu N(2) 90.00 . . . ?
O(3) Cu C(1) 112.5(2) . . . ?
O(3) Cu C(1) 112.5(2) . . . ?
O(3) Cu C(1) 67.5(2) . . . ?
O(3) Cu C(1) 67.5(2) . . . ?
O(3) Cu C(4) 111.2(2) . . . ?
O(3) Cu C(4) 111.2(2) . . . ?
O(3) Cu C(4) 68.8(2) . . . ?
O(3) Cu C(4) 68.8(2) . . . ?
O(3) Cu H(1) 130.7 . . . no
O(3) Cu H(1) 130.7 . . . no
O(3) Cu H(1) 49.3 . . . no
O(3) Cu H(1) 49.3 . . . no
O(3) Cu N(1) 90.00 2_565 2_565 2_565 ?
O(3) Cu N(1) 90.00 2_565 2_565 2_565 ?
O(3) Cu N(2) 90.00 2_565 2_565 2_565 ?
O(3) Cu N(2) 90.00 2_565 2_565 2_565 ?
O(3) Cu C(1) 67.5(2) 2_565 2_565 2_565 ?
O(3) Cu C(1) 67.5(2) 2_565 2_565 2_565 ?
O(3) Cu C(1) 112.5(2) 2_565 2_565 2_565 ?
O(3) Cu C(1) 112.5(2) 2_565 2_565 2_565 ?
O(3) Cu C(4) 68.8(2) 2_565 2_565 2_565 ?
O(3) Cu C(4) 68.8(2) 2_565 2_565 2_565 ?
O(3) Cu C(4) 111.2(2) 2_565 2_565 2_565 ?
O(3) Cu C(4) 111.2(2) 2_565 2_565 2_565 ?
O(3) Cu H(1) 49.3 2_565 2_565 2_565 no
O(3) Cu H(1) 49.3 2_565 2_565 2_565 no
O(3) Cu H(1) 130.7 2_565 2_565 2_565 no
O(3) Cu H(1) 130.7 2_565 2_565 2_565 no
N(1) Cu N(1) 180.00 . . . ?
N(1) Cu N(2) 90.00 . . . ?
N(1) Cu N(2) 90.00 . . . ?
N(1) Cu C(1) 22.6(2) . . . ?
N(1) Cu C(1) 157.4(2) . . . ?
N(1) Cu C(1) 157.4(2) . . . ?
N(1) Cu C(1) 22.6(2) . . . ?
N(1) Cu C(4) 82.7(3) . . . ?
N(1) Cu C(4) 97.3(3) . . . ?
N(1) Cu C(4) 97.3(3) . . . ?
N(1) Cu C(4) 82.7(3) . . . ?
N(1) Cu H(1) 40.9 . . . no
N(1) Cu H(1) 139.1 . . . no
N(1) Cu H(1) 139.1 . . . no
N(1) Cu H(1) 40.9 . . . no
N(1) Cu N(2) 90.00 13_455 13_455 13_455 ?
N(1) Cu N(2) 90.00 13_455 13_455 13_455 ?
N(1) Cu C(1) 157.4(2) 13_455 13_455 13_455 ?
N(1) Cu C(1) 22.6(2) 13_455 13_455 13_455 ?
N(1) Cu C(1) 22.6(2) 13_455 13_455 13_455 ?
N(1) Cu C(1) 157.4(2) 13_455 13_455 13_455 ?
N(1) Cu C(4) 97.3(3) 13_455 13_455 13_455 ?
N(1) Cu C(4) 82.7(3) 13_455 13_455 13_455 ?
N(1) Cu C(4) 82.7(3) 13_455 13_455 13_455 ?
N(1) Cu C(4) 97.3(3) 13_455 13_455 13_455 ?
N(1) Cu H(1) 139.1 13_455 13_455 13_455 no
N(1) Cu H(1) 40.9 13_455 13_455 13_455 no
N(1) Cu H(1) 40.9 13_455 13_455 13_455 no
N(1) Cu H(1) 139.1 13_455 13_455 13_455 no
N(2) Cu N(2) 180.00 . . . ?
N(2) Cu C(1) 92.2(7) . . . ?
N(2) Cu C(1) 87.8(7) . . . ?
N(2) Cu C(1) 92.2(7) . . . ?
N(2) Cu C(1) 87.8(7) . . . ?
N(2) Cu C(4) 22.5(2) . . . ?
N(2) Cu C(4) 157.5(2) . . . ?
N(2) Cu C(4) 22.5(2) . . . ?
N(2) Cu C(4) 157.5(2) . . . ?
N(2) Cu H(1) 93.9 . . . no
N(2) Cu H(1) 86.1 . . . no
N(2) Cu H(1) 93.9 . . . no
N(2) Cu H(1) 86.1 . . . no
N(2) Cu C(1) 87.8(7) 2_565 2_565 2_565 ?
N(2) Cu C(1) 92.2(7) 2_565 2_565 2_565 ?
N(2) Cu C(1) 87.8(7) 2_565 2_565 2_565 ?
N(2) Cu C(1) 92.2(7) 2_565 2_565 2_565 ?
N(2) Cu C(4) 157.5(2) 2_565 2_565 2_565 ?
N(2) Cu C(4) 22.5(2) 2_565 2_565 2_565 ?
N(2) Cu C(4) 157.5(2) 2_565 2_565 2_565 ?
N(2) Cu C(4) 22.5(2) 2_565 2_565 2_565 ?
N(2) Cu H(1) 86.1 2_565 2_565 2_565 no
N(2) Cu H(1) 93.9 2_565 2_565 2_565 no
N(2) Cu H(1) 86.1 2_565 2_565 2_565 no
N(2) Cu H(1) 93.9 2_565 2_565 2_565 no
C(1) Cu C(1) 135.0(4) . . . ?
C(1) Cu C(1) 176(1) . . . ?
C(1) Cu C(1) 45.2(4) . . . ?
C(1) Cu C(4) 77.3(7) . . . ?
C(1) Cu C(4) 86.8(7) . . . ?
C(1) Cu C(4) 106.9(7) . . . ?
C(1) Cu C(4) 89.2(7) . . . ?
C(1) Cu H(1) 18.3 . . . no
C(1) Cu H(1) 116.8 . . . no
C(1) Cu H(1) 160.8 . . . no
C(1) Cu H(1) 63.5 . . . no
C(1) Cu C(1) 45.2(4) 14 14 14 ?
C(1) Cu C(1) 176(1) 14 14 14 ?
C(1) Cu C(4) 86.8(7) 14 14 14 ?
C(1) Cu C(4) 77.3(7) 14 14 14 ?
C(1) Cu C(4) 89.2(7) 14 14 14 ?
C(1) Cu C(4) 106.9(7) 14 14 14 ?
C(1) Cu H(1) 116.8 14 14 14 no
C(1) Cu H(1) 18.3 14 14 14 no
C(1) Cu H(1) 63.5 14 14 14 no
C(1) Cu H(1) 160.8 14 14 14 no
C(1) Cu C(1) 135.0(4) 13_455 13_455 13_455 ?
C(1) Cu C(4) 106.9(7) 13_455 13_455 13_455 ?
C(1) Cu C(4) 89.2(7) 13_455 13_455 13_455 ?
C(1) Cu C(4) 77.3(7) 13_455 13_455 13_455 ?
C(1) Cu C(4) 86.8(7) 13_455 13_455 13_455 ?
C(1) Cu H(1) 160.8 13_455 13_455 13_455 no
C(1) Cu H(1) 63.5 13_455 13_455 13_455 no
C(1) Cu H(1) 18.3 13_455 13_455 13_455 no
C(1) Cu H(1) 116.8 13_455 13_455 13_455 no
C(1) Cu C(4) 89.2(7) 2_565 2_565 2_565 ?
C(1) Cu C(4) 106.9(7) 2_565 2_565 2_565 ?
C(1) Cu C(4) 86.8(7) 2_565 2_565 2_565 ?
C(1) Cu C(4) 77.3(7) 2_565 2_565 2_565 ?
C(1) Cu H(1) 63.5 2_565 2_565 2_565 no
C(1) Cu H(1) 160.8 2_565 2_565 2_565 no
C(1) Cu H(1) 116.8 2_565 2_565 2_565 no
C(1) Cu H(1) 18.3 2_565 2_565 2_565 no
C(4) Cu C(4) 137.7(4) . . . ?
C(4) Cu C(4) 45.0(4) . . . ?
C(4) Cu C(4) 165.4(5) . . . ?
C(4) Cu H(1) 74.4 . . . no
C(4) Cu H(1) 78.4 . . . no
C(4) Cu H(1) 113.2 . . . no
C(4) Cu H(1) 94.4 . . . no
C(4) Cu C(4) 165.4(5) 14 14 14 ?
C(4) Cu C(4) 45.0(4) 14 14 14 ?
C(4) Cu H(1) 78.4 14 14 14 no
C(4) Cu H(1) 74.4 14 14 14 no
C(4) Cu H(1) 94.4 14 14 14 no
C(4) Cu H(1) 113.2 14 14 14 no
C(4) Cu C(4) 137.7(4) 13_455 13_455 13_455 ?
C(4) Cu H(1) 113.2 13_455 13_455 13_455 no
C(4) Cu H(1) 94.4 13_455 13_455 13_455 no
C(4) Cu H(1) 74.4 13_455 13_455 13_455 no
C(4) Cu H(1) 78.4 13_455 13_455 13_455 no
C(4) Cu H(1) 94.4 2_565 2_565 2_565 no
C(4) Cu H(1) 113.2 2_565 2_565 2_565 no
C(4) Cu H(1) 78.4 2_565 2_565 2_565 no
C(4) Cu H(1) 74.4 2_565 2_565 2_565 no
H(1) Cu H(1) 98.7 . . . no
H(1) Cu H(1) 172.2 . . . no
H(1) Cu H(1) 81.8 . . . no
H(1) Cu H(1) 81.8 14 14 14 no
H(1) Cu H(1) 172.2 14 14 14 no
H(1) Cu H(1) 98.7 13_455 13_455 13_455 no
W F(1) F(2) 44.4(2) . . . ?
W F(1) F(2) 45.6(2) . . . ?
W F(1) F(3) 49.4(2) . . . ?
W F(1) O(3) 40.4(2) . . . ?
W F(1) H(2) 100.6 . . . no
W F(1) H(3) 150.7 . . . no
W F(1) H(4) 95.6 . . . no
W F(1) H(5) 136.7 . . . no
F(2) F(1) F(2) 89.4(3) . . . ?
F(2) F(1) F(3) 58.7(2) . . . ?
F(2) F(1) O(3) 60.2(2) . . . ?
F(2) F(1) H(2) 145.0 . . . no
F(2) F(1) H(3) 161.7 . . . no
F(2) F(1) H(4) 103.8 . . . no
F(2) F(1) H(5) 116.4 . . . no
F(2) F(1) F(3) 59.4(2) 14 14 14 ?
F(2) F(1) O(3) 60.9(2) 14 14 14 ?
F(2) F(1) H(2) 55.7 14 14 14 no
F(2) F(1) H(3) 107.7 14 14 14 no
F(2) F(1) H(4) 92.3 14 14 14 no
F(2) F(1) H(5) 119.1 14 14 14 no
F(3) F(1) O(3) 89.8(3) . . . ?
F(3) F(1) H(2) 100.0 . . . no
F(3) F(1) H(3) 135.8 . . . no
F(3) F(1) H(4) 144.2 . . . no
F(3) F(1) H(5) 87.4 . . . no
O(3) F(1) H(2) 95.4 . . . no
O(3) F(1) H(3) 122.4 . . . no
O(3) F(1) H(4) 55.6 . . . no
O(3) F(1) H(5) 176.5 . . . no
H(2) F(1) H(3) 52.1 3_545 3_545 3_545 no
H(2) F(1) H(4) 77.1 3_545 3_545 3_545 no
H(2) F(1) H(5) 87.1 3_545 3_545 3_545 no
H(3) F(1) H(4) 70.0 3_545 3_545 3_545 no
H(3) F(1) H(5) 61.1 3_545 3_545 3_545 no
H(4) F(1) H(5) 127.5 2_565 2_565 2_565 no
W F(2) F(1) 44.9(2) . . . ?
W F(2) F(1) 46.1(2) . . . ?
W F(2) F(3) 50.2(2) . . . ?
W F(2) O(3) 40.2(2) . . . ?
W F(2) H(1) 93.4 . . . no
W F(2) H(2) 110.0 . . . no
F(1) F(2) F(1) 90.5(2) . . . ?
F(1) F(2) F(3) 59.9(2) . . . ?
F(1) F(2) O(3) 59.9(2) . . . ?
F(1) F(2) H(1) 97.4 . . . no
F(1) F(2) H(2) 154.9 . . . no
F(1) F(2) F(3) 60.6(2) 14 14 14 ?
F(1) F(2) O(3) 60.6(2) 14 14 14 ?
F(1) F(2) H(1) 94.5 14 14 14 no
F(1) F(2) H(2) 64.8 14 14 14 no
F(3) F(2) O(3) 90.4(2) . . . ?
F(3) F(2) H(1) 143.6 . . . no
F(3) F(2) H(2) 107.6 . . . no
O(3) F(2) H(1) 53.2 . . . no
O(3) F(2) H(2) 101.1 . . . no
H(1) F(2) H(2) 80.9 13_455 13_455 13_455 no
W F(3) F(1) 45.6(2) . . . ?
W F(3) F(1) 45.6(2) . . . ?
W F(3) F(2) 45.7(2) . . . ?
W F(3) F(2) 45.7(2) . . . ?
W F(3) N(3) 112.9(3) . . . ?
W F(3) N(3) 112.9(3) . . . ?
W F(3) H(6) 129.8 . . . no
W F(3) H(6) 129.8 . . . no
F(1) F(3) F(1) 91.1(4) . . . ?
F(1) F(3) F(2) 61.5(3) . . . ?
F(1) F(3) F(2) 60.0(2) . . . ?
F(1) F(3) N(3) 100.1(5) . . . ?
F(1) F(3) N(3) 111.7(6) . . . ?
F(1) F(3) H(6) 84.6 . . . no
F(1) F(3) H(6) 172.2 . . . no
F(1) F(3) F(2) 60.0(2) 14 14 14 ?
F(1) F(3) F(2) 61.5(3) 14 14 14 ?
F(1) F(3) N(3) 111.7(6) 14 14 14 ?
F(1) F(3) N(3) 100.1(5) 14 14 14 ?
F(1) F(3) H(6) 172.2 14 14 14 no
F(1) F(3) H(6) 84.6 14 14 14 no
F(2) F(3) F(2) 91.5(3) . . . ?
F(2) F(3) N(3) 157.9(4) . . . ?
F(2) F(3) N(3) 67.5(3) . . . ?
F(2) F(3) H(6) 112.2 . . . no
F(2) F(3) H(6) 121.1 . . . no
F(2) F(3) N(3) 67.5(3) 14 14 14 ?
F(2) F(3) N(3) 157.9(4) 14 14 14 ?
F(2) F(3) H(6) 121.1 14 14 14 no
F(2) F(3) H(6) 112.2 14 14 14 no
N(3) F(3) N(3) 134.1(6) . . . ?
N(3) F(3) H(6) 75.5 . . . no
N(3) F(3) H(6) 75.6 . . . no
N(3) F(3) H(6) 75.6 14 14 14 no
N(3) F(3) H(6) 75.5 14 14 14 no
H(6) F(3) H(6) 100.3 1_545 1_545 1_545 no
W O(1) F(2) 44.4(1) . . . ?
W O(1) F(2) 45.6(1) . . . ?
W O(1) F(3) 49.4(1) . . . ?
W O(1) O(3) 40.4(1) . . . ?
W O(1) H(2) 100.6 . . . no
W O(1) H(3) 150.7 . . . no
W O(1) H(4) 95.6 . . . no
W O(1) H(5) 136.7 . . . no
F(2) O(1) F(2) 89.4(2) . . . ?
F(2) O(1) F(3) 58.7(1) . . . ?
F(2) O(1) O(3) 60.2(1) . . . ?
F(2) O(1) H(2) 145.0 . . . no
F(2) O(1) H(3) 161.7 . . . no
F(2) O(1) H(4) 103.8 . . . no
F(2) O(1) H(5) 116.4 . . . no
F(2) O(1) F(3) 59.4(1) 14 14 14 ?
F(2) O(1) O(3) 60.9(1) 14 14 14 ?
F(2) O(1) H(2) 55.7 14 14 14 no
F(2) O(1) H(3) 107.7 14 14 14 no
F(2) O(1) H(4) 92.3 14 14 14 no
F(2) O(1) H(5) 119.1 14 14 14 no
F(3) O(1) O(3) 89.8(2) . . . ?
F(3) O(1) H(2) 100.0 . . . no
F(3) O(1) H(3) 135.8 . . . no
F(3) O(1) H(4) 144.2 . . . no
F(3) O(1) H(5) 87.4 . . . no
O(3) O(1) H(2) 95.4 . . . no
O(3) O(1) H(3) 122.4 . . . no
O(3) O(1) H(4) 55.6 . . . no
O(3) O(1) H(5) 176.5 . . . no
H(2) O(1) H(3) 52.1 3_545 3_545 3_545 no
H(2) O(1) H(4) 77.1 3_545 3_545 3_545 no
H(2) O(1) H(5) 87.1 3_545 3_545 3_545 no
H(3) O(1) H(4) 70.0 3_545 3_545 3_545 no
H(3) O(1) H(5) 61.1 3_545 3_545 3_545 no
H(4) O(1) H(5) 127.5 2_565 2_565 2_565 no
W O(2) F(1) 44.9(1) . . . ?
W O(2) F(1) 46.1(2) . . . ?
W O(2) F(3) 50.2(1) . . . ?
W O(2) O(3) 40.2(1) . . . ?
W O(2) H(1) 93.4 . . . no
W O(2) H(2) 110.0 . . . no
F(1) O(2) F(1) 90.5(2) . . . ?
F(1) O(2) F(3) 59.9(2) . . . ?
F(1) O(2) O(3) 59.9(2) . . . ?
F(1) O(2) H(1) 97.4 . . . no
F(1) O(2) H(2) 154.9 . . . no
F(1) O(2) F(3) 60.6(2) 14 14 14 ?
F(1) O(2) O(3) 60.6(2) 14 14 14 ?
F(1) O(2) H(1) 94.5 14 14 14 no
F(1) O(2) H(2) 64.8 14 14 14 no
F(3) O(2) O(3) 90.4(2) . . . ?
F(3) O(2) H(1) 143.6 . . . no
F(3) O(2) H(2) 107.6 . . . no
O(3) O(2) H(1) 53.2 . . . no
O(3) O(2) H(2) 101.1 . . . no
H(1) O(2) H(2) 80.9 13_455 13_455 13_455 no
W O(3) Cu 180.0000(2) . . . ?
W O(3) F(1) 44.6(2) . . . ?
W O(3) F(1) 44.6(2) . . . ?
W O(3) F(2) 43.9(2) . . . ?
W O(3) F(2) 43.9(2) . . . ?
W O(3) H(1) 101.4 . . . no
W O(3) H(1) 101.4 . . . no
W O(3) H(4) 103.2 . . . no
W O(3) H(4) 103.2 . . . no
Cu O(3) F(1) 135.4(2) . . . ?
Cu O(3) F(1) 135.4(2) . . . ?
Cu O(3) F(2) 136.1(2) . . . ?
Cu O(3) F(2) 136.1(2) . . . ?
Cu O(3) H(1) 78.6 . . . no
Cu O(3) H(1) 78.6 . . . no
Cu O(3) H(4) 76.8 . . . no
Cu O(3) H(4) 76.8 . . . no
F(1) O(3) F(1) 89.2(4) . . . ?
F(1) O(3) F(2) 59.8(3) . . . ?
F(1) O(3) F(2) 58.4(3) . . . ?
F(1) O(3) H(1) 100.4 . . . no
F(1) O(3) H(1) 95.8 . . . no
F(1) O(3) H(4) 147.0 . . . no
F(1) O(3) H(4) 59.1 . . . no
F(1) O(3) F(2) 58.4(3) 14 14 14 ?
F(1) O(3) F(2) 59.8(3) 14 14 14 ?
F(1) O(3) H(1) 95.8 14 14 14 no
F(1) O(3) H(1) 100.4 14 14 14 no
F(1) O(3) H(4) 59.1 14 14 14 no
F(1) O(3) H(4) 147.0 14 14 14 no
F(2) O(3) F(2) 87.8(3) . . . ?
F(2) O(3) H(1) 57.5 . . . no
F(2) O(3) H(1) 145.2 . . . no
F(2) O(3) H(4) 92.8 . . . no
F(2) O(3) H(4) 106.2 . . . no
F(2) O(3) H(1) 145.2 14 14 14 no
F(2) O(3) H(1) 57.5 14 14 14 no
F(2) O(3) H(4) 106.2 14 14 14 no
F(2) O(3) H(4) 92.8 14 14 14 no
H(1) O(3) H(1) 157.3 13_455 13_455 13_455 no
H(1) O(3) H(4) 76.0 13_455 13_455 13_455 no
H(1) O(3) H(4) 98.7 13_455 13_455 13_455 no
H(1) O(3) H(4) 98.7 2_565 2_565 2_565 no
H(1) O(3) H(4) 76.0 2_565 2_565 2_565 no
H(4) O(3) H(4) 153.6 13_455 13_455 13_455 no
Cu N(1) N(2) 44.9(2) . . . ?
Cu N(1) N(2) 44.9(2) . . . ?
Cu N(1) C(1) 121.4(6) . . . ?
Cu N(1) C(1) 121.4(6) . . . ?
Cu N(1) C(2) 150.5(3) . . . ?
Cu N(1) C(2) 150.5(3) . . . ?
Cu N(1) C(3) 180.00 . . . ?
Cu N(1) H(1) 96.4 . . . no
Cu N(1) H(1) 96.4 . . . no
N(2) N(1) N(2) 89.9(4) . . . ?
N(2) N(1) C(1) 115(1) . . . ?
N(2) N(1) C(1) 108(1) . . . ?
N(2) N(1) C(2) 130.3(8) . . . ?
N(2) N(1) C(2) 125.8(8) . . . ?
N(2) N(1) C(3) 135.1(2) . . . ?
N(2) N(1) H(1) 98.7 . . . no
N(2) N(1) H(1) 90.4 . . . no
N(2) N(1) C(1) 108(1) 2_565 2_565 2_565 ?
N(2) N(1) C(1) 115(1) 2_565 2_565 2_565 ?
N(2) N(1) C(2) 125.8(8) 2_565 2_565 2_565 ?
N(2) N(1) C(2) 130.3(8) 2_565 2_565 2_565 ?
N(2) N(1) C(3) 135.1(2) 2_565 2_565 2_565 ?
N(2) N(1) H(1) 90.4 2_565 2_565 2_565 no
N(2) N(1) H(1) 98.7 2_565 2_565 2_565 no
C(1) N(1) C(1) 117(1) . . . ?
C(1) N(1) C(2) 29.1(6) . . . ?
C(1) N(1) C(2) 88.1(7) . . . ?
C(1) N(1) C(3) 58.6(6) . . . ?
C(1) N(1) H(1) 25.0 . . . no
C(1) N(1) H(1) 142.2 . . . no
C(1) N(1) C(2) 88.1(7) 2_565 2_565 2_565 ?
C(1) N(1) C(2) 29.1(6) 2_565 2_565 2_565 ?
C(1) N(1) C(3) 58.6(6) 2_565 2_565 2_565 ?
C(1) N(1) H(1) 142.2 2_565 2_565 2_565 no
C(1) N(1) H(1) 25.0 2_565 2_565 2_565 no
C(2) N(1) C(2) 59.0(6) . . . ?
C(2) N(1) C(3) 29.5(3) . . . ?
C(2) N(1) H(1) 54.1 . . . no
C(2) N(1) H(1) 113.1 . . . no
C(2) N(1) C(3) 29.5(3) 2_565 2_565 2_565 ?
C(2) N(1) H(1) 113.1 2_565 2_565 2_565 no
C(2) N(1) H(1) 54.1 2_565 2_565 2_565 no
C(3) N(1) H(1) 83.6 . . . no
C(3) N(1) H(1) 83.6 . . . no
H(1) N(1) H(1) 167.2 . . . no
Cu N(2) N(1) 45.1(2) . . . ?
Cu N(2) N(1) 45.1(2) . . . ?
Cu N(2) C(4) 121.9(6) . . . ?
Cu N(2) C(4) 121.9(6) . . . ?
Cu N(2) C(5) 150.9(3) . . . ?
Cu N(2) C(5) 150.9(3) . . . ?
Cu N(2) C(6) 180.0000(1) . . . ?
Cu N(2) H(4) 96.9 . . . no
Cu N(2) H(4) 96.9 . . . no
N(1) N(2) N(1) 90.1(4) . . . ?
N(1) N(2) C(4) 100.0(6) . . . ?
N(1) N(2) C(4) 124.9(5) . . . ?
N(1) N(2) C(5) 122.3(6) . . . ?
N(1) N(2) C(5) 134.4(6) . . . ?
N(1) N(2) C(6) 134.9(2) . . . ?
N(1) N(2) H(4) 80.7 . . . no
N(1) N(2) H(4) 109.4 . . . no
N(1) N(2) C(4) 124.9(5) 13_455 13_455 13_455 ?
N(1) N(2) C(4) 100.0(6) 13_455 13_455 13_455 ?
N(1) N(2) C(5) 134.4(6) 13_455 13_455 13_455 ?
N(1) N(2) C(5) 122.3(6) 13_455 13_455 13_455 ?
N(1) N(2) C(6) 134.9(2) 13_455 13_455 13_455 ?
N(1) N(2) H(4) 109.4 13_455 13_455 13_455 no
N(1) N(2) H(4) 80.7 13_455 13_455 13_455 no
C(4) N(2) C(4) 116(1) . . . ?
C(4) N(2) C(5) 29.2(7) . . . ?
C(4) N(2) C(5) 87.1(8) . . . ?
C(4) N(2) C(6) 58.1(6) . . . ?
C(4) N(2) H(4) 25.0 . . . no
C(4) N(2) H(4) 141.1 . . . no
C(4) N(2) C(5) 87.1(8) 13_455 13_455 13_455 ?
C(4) N(2) C(5) 29.2(7) 13_455 13_455 13_455 ?
C(4) N(2) C(6) 58.1(6) 13_455 13_455 13_455 ?
C(4) N(2) H(4) 141.1 13_455 13_455 13_455 no
C(4) N(2) H(4) 25.0 13_455 13_455 13_455 no
C(5) N(2) C(5) 58.3(6) . . . ?
C(5) N(2) C(6) 29.1(3) . . . ?
C(5) N(2) H(4) 54.2 . . . no
C(5) N(2) H(4) 112.0 . . . no
C(5) N(2) C(6) 29.1(3) 13_455 13_455 13_455 ?
C(5) N(2) H(4) 112.0 13_455 13_455 13_455 no
C(5) N(2) H(4) 54.2 13_455 13_455 13_455 no
C(6) N(2) H(4) 83.1 . . . no
C(6) N(2) H(4) 83.1 . . . no
H(4) N(2) H(4) 166.2 . . . no
F(3) N(3) N(3) 112.9(3) . . . ?
F(3) N(3) C(7) 157.7(7) . . . ?
F(3) N(3) C(7) 172.3(5) . . . ?
F(3) N(3) C(8) 127.1(8) . . . ?
F(3) N(3) C(8) 142.2(6) . . . ?
N(3) N(3) C(7) 89.3(5) 2_655 2_655 2_655 ?
N(3) N(3) C(7) 59.5(3) 2_655 2_655 2_655 ?
N(3) N(3) C(8) 119.9(7) 2_655 2_655 2_655 ?
N(3) N(3) C(8) 29.2(4) 2_655 2_655 2_655 ?
C(7) N(3) C(7) 29.9(6) . . . ?
C(7) N(3) C(8) 30.7(6) . . . ?
C(7) N(3) C(8) 60.1(6) . . . ?
C(7) N(3) C(8) 60.5(7) 2_655 2_655 2_655 ?
C(7) N(3) C(8) 30.2(4) 2_655 2_655 2_655 ?
C(8) N(3) C(8) 90.7(9) . . . ?
Cu C(1) N(1) 36.0(5) . . . ?
Cu C(1) C(1) 67.4(2) . . . ?
Cu C(1) C(2) 159.1(8) . . . ?
Cu C(1) C(2) 98.3(4) . . . ?
Cu C(1) C(3) 129.2(4) . . . ?
Cu C(1) H(1) 82.4 . . . no
Cu C(1) H(2) 177.0 . . . no
N(1) C(1) C(1) 31.4(6) . . . ?
N(1) C(1) C(2) 123(1) . . . ?
N(1) C(1) C(2) 62.4(6) . . . ?
N(1) C(1) C(3) 93.2(7) . . . ?
N(1) C(1) H(1) 118.4 . . . no
N(1) C(1) H(2) 146.9 . . . no
C(1) C(1) C(2) 91.8(6) 2_565 2_565 2_565 ?
C(1) C(1) C(2) 30.9(3) 2_565 2_565 2_565 ?
C(1) C(1) C(3) 61.8(3) 2_565 2_565 2_565 ?
C(1) C(1) H(1) 149.8 2_565 2_565 2_565 no
C(1) C(1) H(2) 115.5 2_565 2_565 2_565 no
C(2) C(1) C(2) 60.8(7) . . . ?
C(2) C(1) C(3) 30.0(5) . . . ?
C(2) C(1) H(1) 118.4 . . . no
C(2) C(1) H(2) 23.8 . . . no
C(2) C(1) C(3) 30.8(3) 2_565 2_565 2_565 ?
C(2) C(1) H(1) 178.9 2_565 2_565 2_565 no
C(2) C(1) H(2) 84.6 2_565 2_565 2_565 no
C(3) C(1) H(1) 148.4 . . . no
C(3) C(1) H(2) 53.7 . . . no
H(1) C(1) H(2) 94.7 . . . no
N(1) C(2) C(1) 27.8(5) . . . ?
N(1) C(2) C(1) 29.5(3) . . . ?
N(1) C(2) C(2) 60.5(3) . . . ?
N(1) C(2) C(3) 92.3(8) . . . ?
N(1) C(2) H(1) 52.1 . . . no
N(1) C(2) H(2) 147.7 . . . no
N(1) C(2) H(3) 115.6 . . . no
C(1) C(2) C(1) 57.3(7) . . . ?
C(1) C(2) C(2) 88.2(6) . . . ?
C(1) C(2) C(3) 120(1) . . . ?
C(1) C(2) H(1) 24.3 . . . no
C(1) C(2) H(2) 120.0 . . . no
C(1) C(2) H(3) 143.4 . . . no
C(1) C(2) C(2) 30.9(3) 2_565 2_565 2_565 ?
C(1) C(2) C(3) 62.7(7) 2_565 2_565 2_565 ?
C(1) C(2) H(1) 81.6 2_565 2_565 2_565 no
C(1) C(2) H(2) 177.2 2_565 2_565 2_565 no
C(1) C(2) H(3) 86.1 2_565 2_565 2_565 no
C(2) C(2) C(3) 31.8(7) 2_565 2_565 2_565 ?
C(2) C(2) H(1) 112.6 2_565 2_565 2_565 no
C(2) C(2) H(2) 151.8 2_565 2_565 2_565 no
C(2) C(2) H(3) 55.1 2_565 2_565 2_565 no
C(3) C(2) H(1) 144.4 . . . no
C(3) C(2) H(2) 120.0 . . . no
C(3) C(2) H(3) 23.4 . . . no
H(1) C(2) H(2) 95.7 . . . no
H(1) C(2) H(3) 167.7 . . . no
H(2) C(2) H(3) 96.6 . . . no
N(1) C(3) C(1) 28.2(3) . . . ?
N(1) C(3) C(1) 28.2(3) . . . ?
N(1) C(3) C(2) 58.2(7) . . . ?
N(1) C(3) C(2) 58.2(7) . . . ?
N(1) C(3) H(2) 82.0 . . . no
N(1) C(3) H(2) 82.0 . . . no
N(1) C(3) H(3) 180.0 . . . no
C(1) C(3) C(1) 56.4(6) . . . ?
C(1) C(3) C(2) 30.0(6) . . . ?
C(1) C(3) C(2) 86.4(9) . . . ?
C(1) C(3) H(2) 53.8 . . . no
C(1) C(3) H(2) 110.2 . . . no
C(1) C(3) H(3) 151.8 . . . no
C(1) C(3) C(2) 86.4(9) 2_565 2_565 2_565 ?
C(1) C(3) C(2) 30.0(6) 2_565 2_565 2_565 ?
C(1) C(3) H(2) 110.2 2_565 2_565 2_565 no
C(1) C(3) H(2) 53.8 2_565 2_565 2_565 no
C(1) C(3) H(3) 151.8 2_565 2_565 2_565 no
C(2) C(3) C(2) 116(2) . . . ?
C(2) C(3) H(2) 23.8 . . . no
C(2) C(3) H(2) 140.2 . . . no
C(2) C(3) H(3) 121.8 . . . no
C(2) C(3) H(2) 140.2 2_565 2_565 2_565 no
C(2) C(3) H(2) 23.8 2_565 2_565 2_565 no
C(2) C(3) H(3) 121.8 2_565 2_565 2_565 no
H(2) C(3) H(2) 164.0 . . . no
H(2) C(3) H(3) 98.0 . . . no
H(2) C(3) H(3) 98.0 2_565 2_565 2_565 no
Cu C(4) N(2) 35.6(5) . . . ?
Cu C(4) C(4) 67.5(2) . . . ?
Cu C(4) C(5) 158(1) . . . ?
Cu C(4) C(5) 98.8(4) . . . ?
Cu C(4) C(6) 129.0(4) . . . ?
Cu C(4) H(4) 83.3 . . . no
Cu C(4) H(5) 172.5 . . . no
N(2) C(4) C(4) 31.9(6) . . . ?
N(2) C(4) C(5) 123(1) . . . ?
N(2) C(4) C(5) 63.2(6) . . . ?
N(2) C(4) C(6) 93.5(7) . . . ?
N(2) C(4) H(4) 118.8 . . . no
N(2) C(4) H(5) 146.0 . . . no
C(4) C(4) C(5) 91.4(8) 13_455 13_455 13_455 ?
C(4) C(4) C(5) 31.4(4) 13_455 13_455 13_455 ?
C(4) C(4) C(6) 61.5(3) 13_455 13_455 13_455 ?
C(4) C(4) H(4) 150.6 13_455 13_455 13_455 no
C(4) C(4) H(5) 114.5 13_455 13_455 13_455 no
C(5) C(4) C(5) 60.5(8) . . . ?
C(5) C(4) C(6) 30.2(7) . . . ?
C(5) C(4) H(4) 118.0 . . . no
C(5) C(4) H(5) 23.3 . . . no
C(5) C(4) C(6) 30.3(4) 13_455 13_455 13_455 ?
C(5) C(4) H(4) 174.7 13_455 13_455 13_455 no
C(5) C(4) H(5) 83.8 13_455 13_455 13_455 no
C(6) C(4) H(4) 147.6 . . . no
C(6) C(4) H(5) 53.5 . . . no
H(4) C(4) H(5) 94.8 . . . no
N(2) C(5) C(4) 27.6(6) . . . ?
N(2) C(5) C(4) 29.7(3) . . . ?
N(2) C(5) C(5) 60.9(3) . . . ?
N(2) C(5) C(6) 91(1) . . . ?
N(2) C(5) H(4) 52.1 . . . no
N(2) C(5) H(5) 147.6 . . . no
N(2) C(5) H(6) 115.6 . . . no
C(4) C(5) C(4) 57.2(8) . . . ?
C(4) C(5) C(5) 88.2(7) . . . ?
C(4) C(5) C(6) 119(1) . . . ?
C(4) C(5) H(4) 24.5 . . . no
C(4) C(5) H(5) 120.7 . . . no
C(4) C(5) H(6) 142.7 . . . no
C(4) C(5) C(5) 31.4(4) 13_455 13_455 13_455 ?
C(4) C(5) C(6) 61.8(9) 13_455 13_455 13_455 ?
C(4) C(5) H(4) 81.8 13_455 13_455 13_455 no
C(4) C(5) H(5) 173.2 13_455 13_455 13_455 no
C(4) C(5) H(6) 86.1 13_455 13_455 13_455 no
C(5) C(5) C(6) 31(1) 13_455 13_455 13_455 ?
C(5) C(5) H(4) 112.6 13_455 13_455 13_455 no
C(5) C(5) H(5) 151.1 13_455 13_455 13_455 no
C(5) C(5) H(6) 54.8 13_455 13_455 13_455 no
C(6) C(5) H(4) 142.8 . . . no
C(6) C(5) H(5) 120.7 . . . no
C(6) C(5) H(6) 24.2 . . . no
H(4) C(5) H(5) 96.4 . . . no
H(4) C(5) H(6) 166.0 . . . no
H(5) C(5) H(6) 96.5 . . . no
N(2) C(6) C(4) 28.5(3) . . . ?
N(2) C(6) C(4) 28.5(3) . . . ?
N(2) C(6) C(5) 59(1) . . . ?
N(2) C(6) C(5) 59(1) . . . ?
N(2) C(6) H(5) 83.2 . . . no
N(2) C(6) H(5) 83.2 . . . no
N(2) C(6) H(6) 180.0 . . . no
C(4) C(6) C(4) 56.9(6) . . . ?
C(4) C(6) C(5) 31.2(9) . . . ?
C(4) C(6) C(5) 88(1) . . . ?
C(4) C(6) H(5) 55.0 . . . no
C(4) C(6) H(5) 111.4 . . . no
C(4) C(6) H(6) 151.5 . . . no
C(4) C(6) C(5) 88(1) 13_455 13_455 13_455 ?
C(4) C(6) C(5) 31.2(9) 13_455 13_455 13_455 ?
C(4) C(6) H(5) 111.4 13_455 13_455 13_455 no
C(4) C(6) H(5) 55.0 13_455 13_455 13_455 no
C(4) C(6) H(6) 151.5 13_455 13_455 13_455 no
C(5) C(6) C(5) 119(2) . . . ?
C(5) C(6) H(5) 23.8 . . . no
C(5) C(6) H(5) 142.6 . . . no
C(5) C(6) H(6) 120.5 . . . no
C(5) C(6) H(5) 142.6 13_455 13_455 13_455 no
C(5) C(6) H(5) 23.8 13_455 13_455 13_455 no
C(5) C(6) H(6) 120.5 13_455 13_455 13_455 no
H(5) C(6) H(5) 166.4 . . . no
H(5) C(6) H(6) 96.8 . . . no
H(5) C(6) H(6) 96.8 13_455 13_455 13_455 no
N(3) C(7) N(3) 31.3(5) . . . ?
N(3) C(7) C(7) 90.6(5) . . . ?
N(3) C(7) C(8) 30.1(7) . . . ?
N(3) C(7) C(8) 60.9(6) . . . ?
N(3) C(7) C(7) 59.5(3) 2_655 2_655 2_655 ?
N(3) C(7) C(8) 61.3(8) 2_655 2_655 2_655 ?
N(3) C(7) C(8) 29.7(4) 2_655 2_655 2_655 ?
C(7) C(7) C(8) 120.5(9) 2_655 2_655 2_655 ?
C(7) C(7) C(8) 29.9(5) 2_655 2_655 2_655 ?
C(8) C(7) C(8) 91(1) . . . ?
N(3) C(8) N(3) 30.8(6) . . . ?
N(3) C(8) C(7) 119(1) . . . ?
N(3) C(8) C(7) 89.8(8) . . . ?
N(3) C(8) C(8) 60.0(7) . . . ?
N(3) C(8) C(7) 88.4(9) 2_655 2_655 2_655 ?
N(3) C(8) C(7) 59.0(5) 2_655 2_655 2_655 ?
N(3) C(8) C(8) 29.2(4) 2_655 2_655 2_655 ?
C(7) C(8) C(7) 29.6(7) . . . ?
C(7) C(8) C(8) 59.2(8) . . . ?
C(7) C(8) C(8) 29.8(5) 2_655 2_655 2_655 ?
F(3) C(9) N(3) 112.9(3) . . . ?
F(3) C(9) C(7) 157.7(4) . . . ?
F(3) C(9) C(7) 172.3(3) . . . ?
F(3) C(9) C(8) 127.1(5) . . . ?
F(3) C(9) C(8) 142.2(4) . . . ?
N(3) C(9) C(7) 89.3(5) 2_655 2_655 2_655 ?
N(3) C(9) C(7) 59.5(3) 2_655 2_655 2_655 ?
N(3) C(9) C(8) 119.9(7) 2_655 2_655 2_655 ?
N(3) C(9) C(8) 29.2(4) 2_655 2_655 2_655 ?
C(7) C(9) C(7) 29.9(6) . . . ?
C(7) C(9) C(8) 30.7(6) . . . ?
C(7) C(9) C(8) 60.1(5) . . . ?
C(7) C(9) C(8) 60.5(6) 2_655 2_655 2_655 ?
C(7) C(9) C(8) 30.2(4) 2_655 2_655 2_655 ?
C(8) C(9) C(8) 90.7(9) . . . ?

loop_
_geom_bond_atom_site_label_1
_geom_bond_atom_site_label_2
_geom_bond_distance
_geom_bond_site_symmetry_1
_geom_bond_site_symmetry_2
_geom_bond_publ_flag
W F(1) 1.901(7) . . ?
W F(1) 1.901(7) . . ?
W F(2) 1.886(5) . . ?
W F(2) 1.886(5) . . ?
W F(3) 2.022(8) . . ?
W O(3) 1.756(8) . . ?
Cu O(3) 2.409(8) . . ?
Cu O(3) 2.409(8) . . ?
Cu N(1) 2.04(1) . . ?
Cu N(1) 2.04(1) . . ?
Cu N(2) 2.04(1) . . ?
Cu N(2) 2.04(1) . . ?
Cu C(1) 2.97(1) . . ?
Cu C(1) 2.97(1) . . ?
Cu C(1) 2.97(1) . . ?
Cu C(1) 2.97(1) . . ?
Cu C(4) 2.98(1) . . ?
Cu C(4) 2.98(1) . . ?
Cu C(4) 2.98(1) . . ?
Cu C(4) 2.98(1) . . ?
Cu H(1) 3.00 . . no
Cu H(1) 3.00 . . no
Cu H(1) 3.00 . . no
Cu H(1) 3.00 . . no
F(1) F(2) 2.694(9) . . ?
F(1) F(2) 2.637(9) . . ?
F(1) F(3) 2.653(9) . . ?
F(1) O(3) 2.697(9) . . ?
F(1) H(2) 2.77 . . no
F(1) H(3) 2.64 . . no
F(1) H(4) 2.55 . . no
F(1) H(5) 2.31 . . no
F(2) F(3) 2.619(8) . . ?
F(2) O(3) 2.706(8) . . ?
F(2) H(1) 2.44 . . no
F(2) H(2) 2.53 . . no
F(3) N(3) 2.89(1) . . ?
F(3) N(3) 2.89(1) . . ?
F(3) H(6) 2.86 . . no
F(3) H(6) 2.86 . . no
O(1) O(3) 2.697(6) . . ?
O(1) H(2) 2.77 . . no
O(1) H(3) 2.64 . . no
O(1) H(4) 2.55 . . no
O(1) H(5) 2.31 . . no
O(2) O(3) 2.706(6) . . ?
O(2) H(1) 2.44 . . no
O(2) H(2) 2.53 . . no
O(3) H(1) 2.32 . . no
O(3) H(1) 2.32 . . no
O(3) H(4) 2.45 . . no
O(3) H(4) 2.45 . . no
N(1) N(2) 2.89(1) . . ?
N(1) N(2) 2.89(1) . . ?
N(1) C(1) 1.34(1) . . ?
N(1) C(1) 1.34(1) . . ?
N(1) C(2) 2.40(1) . . ?
N(1) C(2) 2.40(1) . . ?
N(1) C(3) 2.82(2) . . ?
N(1) H(1) 1.97 . . no
N(1) H(1) 1.97 . . no
N(2) C(4) 1.34(1) . . ?
N(2) C(4) 1.34(1) . . ?
N(2) C(5) 2.42(2) . . ?
N(2) C(5) 2.42(2) . . ?
N(2) C(6) 2.81(2) . . ?
N(2) H(4) 1.99 . . no
N(2) H(4) 1.99 . . no
N(3) N(3) 1.41(2) . . ?
N(3) C(7) 2.35(1) . . ?
N(3) C(7) 2.72(1) . . ?
N(3) C(8) 1.35(2) . . ?
N(3) C(8) 2.39(2) . . ?
C(1) C(1) 2.28(2) . . ?
C(1) C(2) 1.39(2) . . ?
C(1) C(2) 2.71(1) . . ?
C(1) C(3) 2.41(2) . . ?
C(1) H(1) 0.95 . . no
C(1) H(2) 2.04 . . no
C(2) C(2) 2.37(2) . . ?
C(2) C(3) 1.39(1) . . ?
C(2) H(1) 2.03 . . no
C(2) H(2) 0.95 . . no
C(2) H(3) 2.07 . . no
C(3) H(2) 2.04 . . no
C(3) H(2) 2.04 . . no
C(3) H(3) 0.97 . . no
C(4) C(4) 2.28(2) . . ?
C(4) C(5) 1.41(2) . . ?
C(4) C(5) 2.71(2) . . ?
C(4) C(6) 2.39(2) . . ?
C(4) H(4) 0.96 . . no
C(4) H(5) 2.06 . . no
C(5) C(5) 2.36(3) . . ?
C(5) C(6) 1.37(2) . . ?
C(5) H(4) 2.05 . . no
C(5) H(5) 0.95 . . no
C(5) H(6) 2.04 . . no
C(6) H(5) 2.03 . . no
C(6) H(5) 2.03 . . no
C(6) H(6) 0.97 . . no
C(7) C(7) 1.36(3) . . ?
C(7) C(8) 1.37(2) . . ?
C(7) C(8) 2.37(2) . . ?
C(8) C(8) 2.76(2) . . ?
